data_1543408
loop_
_publ_author_name
'Seitz, Tobias'
'Fu, Peng'
'Haut, Franz-Lucas'
'Adam, Lutz'
'Habicht, Marija'
'Lentz, Dieter'
'MacMillan, John B.'
'Christmann, Mathias'

_publ_section_title
;
 One-Pot Synthesis of 5-Hydroxy-4H-1,3-thiazin-4-ones: Structure Revision,
 Synthesis, and NMR Shift Dependence of Thiasporine A.
;
_journal_issue 13
_journal_name_full 'Organic letters'
_journal_page_first 3070
_journal_page_last 3073
_journal_paper_doi 10.1021/acs.orglett.6b01166
_journal_volume 18
_journal_year 2016
_chemical_formula_sum 'C15 H17 Br N2 O4 S'
_chemical_formula_weight 401.27
_space_group_crystal_system monoclinic
_space_group_IT_number 14
_space_group_name_Hall '-P 2yn'
_space_group_name_H-M_alt 'P 1 21/n 1'
_symmetry_space_group_name_Hall '-P 2yn'
_symmetry_space_group_name_H-M 'P 1 21/n 1'
_atom_sites_solution_hydrogens geom
_audit_creation_method SHELXL-2014/7
_cell_angle_alpha 90
_cell_angle_beta 95.100(3)
_cell_angle_gamma 90
_cell_formula_units_Z 4
_cell_length_a 6.2837(5)
_cell_length_b 19.6717(16)
_cell_length_c 13.8626(9)
_cell_measurement_reflns_used 6059
_cell_measurement_temperature 142(2)
_cell_measurement_theta_max 28.26
_cell_measurement_theta_min 2.5
_cell_volume 1706.8(2)
_computing_cell_refinement 'Bruker SAINT'
_computing_data_collection 'Bruker APEX2'
_computing_data_reduction 'Bruker SAINT'
_computing_structure_refinement 'SHELXL-2014/7 (Sheldrick, 2014)'
_computing_structure_solution 'SHELXS-97 (Sheldrick 2008)'
_diffrn_ambient_temperature 142(2)
_diffrn_measured_fraction_theta_full 0.999
_diffrn_measured_fraction_theta_max 0.995
_diffrn_measurement_device_type 'Bruker D8 Venture Photon'
_diffrn_measurement_method '\f and \w scans'
_diffrn_radiation_type MoK\a
_diffrn_radiation_wavelength 0.71073
_diffrn_reflns_av_R_equivalents 0.0685
_diffrn_reflns_av_unetI/netI 0.0583
_diffrn_reflns_Laue_measured_fraction_full 0.999
_diffrn_reflns_Laue_measured_fraction_max 0.995
_diffrn_reflns_limit_h_max 8
_diffrn_reflns_limit_h_min -8
_diffrn_reflns_limit_k_max 26
_diffrn_reflns_limit_k_min -22
_diffrn_reflns_limit_l_max 17
_diffrn_reflns_limit_l_min -18
_diffrn_reflns_number 19461
_diffrn_reflns_point_group_measured_fraction_full 0.999
_diffrn_reflns_point_group_measured_fraction_max 0.995
_diffrn_reflns_theta_full 25.242
_diffrn_reflns_theta_max 28.342
_diffrn_reflns_theta_min 2.542
_diffrn_source 'Incoatec Microfocus Source'
_exptl_absorpt_coefficient_mu 2.551
_exptl_absorpt_correction_T_max 0.862
_exptl_absorpt_correction_T_min 0.704
_exptl_absorpt_correction_type multi-scan
_exptl_absorpt_process_details 'SADABS (Bruker-AXS)'
_exptl_crystal_colour 'pale yellow'
_exptl_crystal_density_diffrn 1.562
_exptl_crystal_description prism
_exptl_crystal_F_000 816
_exptl_crystal_size_max 0.300
_exptl_crystal_size_mid 0.100
_exptl_crystal_size_min 0.070
_refine_diff_density_max 0.584
_refine_diff_density_min -0.792
_refine_diff_density_rms 0.099
_refine_ls_extinction_method none
_refine_ls_goodness_of_fit_ref 1.037
_refine_ls_hydrogen_treatment constr
_refine_ls_matrix_type full
_refine_ls_number_parameters 212
_refine_ls_number_reflns 4254
_refine_ls_number_restraints 0
_refine_ls_restrained_S_all 1.037
_refine_ls_R_factor_all 0.0810
_refine_ls_R_factor_gt 0.0525
_refine_ls_shift/su_max 0.000
_refine_ls_shift/su_mean 0.000
_refine_ls_structure_factor_coef Fsqd
_refine_ls_weighting_details 'w=1/[\s^2^(Fo^2^)+(0.0176P)^2^+4.9164P] where P=(Fo^2^+2Fc^2^)/3'
_refine_ls_weighting_scheme calc
_refine_ls_wR_factor_gt 0.0873
_refine_ls_wR_factor_ref 0.0957
_reflns_Friedel_coverage 0.000
_reflns_number_gt 3158
_reflns_number_total 4254
_reflns_threshold_expression 'I > 2\s(I)'
_cod_data_source_file ol6b01166_si_001.cif
_cod_data_source_block 372ts
_cod_depositor_comments 'Adding full bibliography for 1543407--1543408.cif.'
_cod_database_code 1543408
_shelx_shelxl_version_number 2014/7
_shelx_space_group_comment
;
The symmetry employed for this shelxl refinement is uniquely defined
by the following loop, which should always be used as a source of
symmetry information in preference to the above space-group names.
They are only intended as comments.
;
_shelx_estimated_absorpt_t_min 0.515
_shelx_estimated_absorpt_t_max 0.842

loop_
_space_group_symop_operation_xyz
'x, y, z'
'-x+1/2, y+1/2, -z+1/2'
'-x, -y, -z'
'x-1/2, -y-1/2, z-1/2'

loop_
_atom_site_label
_atom_site_type_symbol
_atom_site_fract_x
_atom_site_fract_y
_atom_site_fract_z
_atom_site_U_iso_or_equiv
_atom_site_adp_type
_atom_site_occupancy
_atom_site_site_symmetry_order
_atom_site_calc_flag
_atom_site_refinement_flags_posn
_atom_site_refinement_flags_adp
Br1 Br 0.63435(7) 0.51042(2) 0.27170(3) 0.03233(12) Uani 1 1 d . .
S1 S 0.15694(13) 0.65362(4) 0.15860(6) 0.01743(18) Uani 1 1 d . .
O2 O 0.5858(4) 0.61398(11) 0.01662(15) 0.0196(5) Uani 1 1 d . .
H2 H 0.5457 0.6537 0.0019 0.029 Uiso 1 1 calc R U
O4 O 1.0400(4) 0.66735(12) 0.40095(15) 0.0190(5) Uani 1 1 d . .
O3 O 0.9145(4) 0.75773(11) 0.47972(15) 0.0208(5) Uani 1 1 d . .
O1 O 0.1978(4) 0.53595(12) 0.06750(17) 0.0237(5) Uani 1 1 d . .
N1 N 0.5789(4) 0.65567(12) 0.17491(18) 0.0124(5) Uani 1 1 d . .
N2 N 0.7809(4) 0.72738(13) 0.32662(18) 0.0156(6) Uani 1 1 d . .
H2A H 0.8081 0.7022 0.2767 0.019 Uiso 1 1 calc R U
C4 C 0.4205(5) 0.75041(15) 0.2562(2) 0.0116(6) Uani 1 1 d . .
C1 C 0.2857(5) 0.58428(15) 0.1055(2) 0.0136(6) Uani 1 1 d . .
C10 C 0.9140(5) 0.72078(16) 0.4095(2) 0.0145(6) Uani 1 1 d . .
C2 C 0.5305(5) 0.59834(15) 0.1105(2) 0.0120(6) Uani 1 1 d . .
C3 C 0.4136(5) 0.68706(15) 0.1990(2) 0.0107(6) Uani 1 1 d . .
C15 C 0.6587(5) 0.53496(16) 0.1380(2) 0.0157(6) Uani 1 1 d . .
H15A H 0.8108 0.5430 0.1281 0.019 Uiso 1 1 calc R U
H15B H 0.6067 0.4969 0.0955 0.019 Uiso 1 1 calc R U
C9 C 0.6043(5) 0.77118(16) 0.3149(2) 0.0137(6) Uani 1 1 d . .
C5 C 0.2405(5) 0.79228(16) 0.2500(2) 0.0173(7) Uani 1 1 d . .
H5 H 0.1159 0.7784 0.2112 0.021 Uiso 1 1 calc R U
C8 C 0.6034(6) 0.83429(16) 0.3611(2) 0.0200(7) Uani 1 1 d . .
H8 H 0.7286 0.8496 0.3982 0.024 Uiso 1 1 calc R U
C11 C 1.1647(6) 0.63862(18) 0.4878(2) 0.0243(8) Uani 1 1 d . .
C7 C 0.4229(6) 0.87464(17) 0.3535(2) 0.0223(8) Uani 1 1 d . .
H7 H 0.4246 0.9172 0.3860 0.027 Uiso 1 1 calc R U
C6 C 0.2390(6) 0.85350(17) 0.2989(2) 0.0224(7) Uani 1 1 d . .
H6 H 0.1137 0.8807 0.2951 0.027 Uiso 1 1 calc R U
C14 C 1.0075(8) 0.6149(2) 0.5567(3) 0.0449(12) Uani 1 1 d . .
H14A H 0.9280 0.6540 0.5785 0.067 Uiso 1 1 calc R U
H14B H 1.0847 0.5929 0.6128 0.067 Uiso 1 1 calc R U
H14C H 0.9077 0.5824 0.5237 0.067 Uiso 1 1 calc R U
C13 C 1.3241(7) 0.6897(2) 0.5319(3) 0.0458(12) Uani 1 1 d . .
H13A H 1.2485 0.7257 0.5639 0.069 Uiso 1 1 calc R U
H13B H 1.4027 0.7097 0.4809 0.069 Uiso 1 1 calc R U
H13C H 1.4245 0.6670 0.5796 0.069 Uiso 1 1 calc R U
C12 C 1.2768(8) 0.5795(2) 0.4446(3) 0.0494(13) Uani 1 1 d . .
H12A H 1.3605 0.5546 0.4962 0.074 Uiso 1 1 calc R U
H12B H 1.3722 0.5965 0.3978 0.074 Uiso 1 1 calc R U
H12C H 1.1705 0.5490 0.4117 0.074 Uiso 1 1 calc R U

loop_
_atom_site_aniso_label
_atom_site_aniso_U_11
_atom_site_aniso_U_22
_atom_site_aniso_U_33
_atom_site_aniso_U_23
_atom_site_aniso_U_13
_atom_site_aniso_U_12
Br1 0.0549(3) 0.02338(18) 0.01761(17) 0.00495(15) -0.00288(16) 0.00868(19)
S1 0.0096(4) 0.0197(4) 0.0228(4) -0.0072(3) 0.0001(3) -0.0005(3)
O2 0.0404(16) 0.0114(11) 0.0081(10) 0.0005(8) 0.0079(10) 0.0021(11)
O4 0.0181(12) 0.0241(12) 0.0137(11) -0.0066(9) -0.0041(9) 0.0091(10)
O3 0.0301(14) 0.0178(12) 0.0134(11) -0.0067(9) -0.0037(10) 0.0019(10)
O1 0.0204(13) 0.0208(12) 0.0290(13) -0.0102(10) -0.0038(10) -0.0032(10)
N1 0.0138(13) 0.0109(12) 0.0119(12) -0.0003(10) -0.0020(10) 0.0001(11)
N2 0.0142(14) 0.0187(14) 0.0130(13) -0.0068(10) -0.0035(11) 0.0021(11)
C4 0.0140(16) 0.0110(14) 0.0101(14) 0.0002(11) 0.0029(12) 0.0011(12)
C1 0.0135(16) 0.0153(15) 0.0114(14) 0.0004(12) -0.0020(12) 0.0019(13)
C10 0.0158(17) 0.0147(15) 0.0132(15) -0.0012(12) 0.0012(12) -0.0035(13)
C2 0.0132(16) 0.0117(14) 0.0108(14) -0.0021(11) -0.0006(12) 0.0012(12)
C3 0.0115(15) 0.0127(14) 0.0076(13) 0.0005(11) -0.0017(11) -0.0036(12)
C15 0.0191(17) 0.0150(15) 0.0127(15) 0.0005(12) 0.0007(13) 0.0041(13)
C9 0.0136(16) 0.0155(15) 0.0122(14) -0.0019(12) 0.0017(12) 0.0006(13)
C5 0.0162(17) 0.0177(16) 0.0176(15) 0.0012(13) -0.0007(13) 0.0024(13)
C8 0.0264(19) 0.0130(15) 0.0197(16) -0.0043(13) -0.0025(14) -0.0008(14)
C11 0.029(2) 0.0287(19) 0.0140(16) 0.0001(14) -0.0055(14) 0.0146(16)
C7 0.033(2) 0.0115(16) 0.0230(17) -0.0053(13) 0.0036(15) 0.0028(15)
C6 0.0257(19) 0.0165(17) 0.0257(18) -0.0012(14) 0.0052(15) 0.0098(15)
C14 0.058(3) 0.038(2) 0.040(2) 0.019(2) 0.011(2) 0.015(2)
C13 0.029(2) 0.064(3) 0.040(2) -0.009(2) -0.0217(19) 0.006(2)
C12 0.057(3) 0.056(3) 0.033(2) -0.007(2) -0.011(2) 0.038(3)

loop_
_atom_type_symbol
_atom_type_description
_atom_type_scat_dispersion_real
_atom_type_scat_dispersion_imag
_atom_type_scat_source
C C 0.0033 0.0016 'International Tables Vol C Tables 4.2.6.8 and 6.1.1.4'
H H 0.0000 0.0000 'International Tables Vol C Tables 4.2.6.8 and 6.1.1.4'
N N 0.0061 0.0033 'International Tables Vol C Tables 4.2.6.8 and 6.1.1.4'
O O 0.0106 0.0060 'International Tables Vol C Tables 4.2.6.8 and 6.1.1.4'
S S 0.1246 0.1234 'International Tables Vol C Tables 4.2.6.8 and 6.1.1.4'
Br Br -0.2901 2.4595 'International Tables Vol C Tables 4.2.6.8 and 6.1.1.4'

loop_
_geom_angle_atom_site_label_1
_geom_angle_atom_site_label_2
_geom_angle_atom_site_label_3
_geom_angle
C1 S1 C3 88.91(15)
C2 O2 H2 109.5
C10 O4 C11 120.2(2)
C3 N1 C2 113.9(3)
C10 N2 C9 125.1(3)
C10 N2 H2A 117.5
C9 N2 H2A 117.5
C5 C4 C9 118.8(3)
C5 C4 C3 118.7(3)
C9 C4 C3 122.5(3)
O1 C1 C2 125.1(3)
O1 C1 S1 125.6(3)
C2 C1 S1 109.2(2)
O3 C10 O4 125.9(3)
O3 C10 N2 125.1(3)
O4 C10 N2 109.0(3)
O2 C2 N1 110.0(2)
O2 C2 C15 104.0(2)
N1 C2 C15 114.0(3)
O2 C2 C1 108.7(2)
N1 C2 C1 108.5(2)
C15 C2 C1 111.5(3)
N1 C3 C4 124.2(3)
N1 C3 S1 118.2(2)
C4 C3 S1 117.6(2)
C2 C15 Br1 111.1(2)
C2 C15 H15A 109.4
Br1 C15 H15A 109.4
C2 C15 H15B 109.4
Br1 C15 H15B 109.4
H15A C15 H15B 108.0
C8 C9 N2 121.8(3)
C8 C9 C4 119.0(3)
N2 C9 C4 119.2(3)
C6 C5 C4 121.7(3)
C6 C5 H5 119.2
C4 C5 H5 119.2
C7 C8 C9 120.8(3)
C7 C8 H8 119.6
C9 C8 H8 119.6
O4 C11 C13 110.9(3)
O4 C11 C14 107.6(3)
C13 C11 C14 113.4(3)
O4 C11 C12 101.6(3)
C13 C11 C12 110.9(4)
C14 C11 C12 111.6(4)
C8 C7 C6 120.5(3)
C8 C7 H7 119.7
C6 C7 H7 119.7
C7 C6 C5 119.1(3)
C7 C6 H6 120.4
C5 C6 H6 120.4
C11 C14 H14A 109.5
C11 C14 H14B 109.5
H14A C14 H14B 109.5
C11 C14 H14C 109.5
H14A C14 H14C 109.5
H14B C14 H14C 109.5
C11 C13 H13A 109.5
C11 C13 H13B 109.5
H13A C13 H13B 109.5
C11 C13 H13C 109.5
H13A C13 H13C 109.5
H13B C13 H13C 109.5
C11 C12 H12A 109.5
C11 C12 H12B 109.5
H12A C12 H12B 109.5
C11 C12 H12C 109.5
H12A C12 H12C 109.5
H12B C12 H12C 109.5

loop_
_geom_bond_atom_site_label_1
_geom_bond_atom_site_label_2
_geom_bond_distance
Br1 C15 1.934(3)
S1 C1 1.778(3)
S1 C3 1.785(3)
O2 C2 1.411(3)
O2 H2 0.8400
O4 C10 1.328(4)
O4 C11 1.489(4)
O3 C10 1.214(4)
O1 C1 1.198(4)
N1 C3 1.278(4)
N1 C2 1.453(4)
N2 C10 1.366(4)
N2 C9 1.403(4)
N2 H2A 0.8800
C4 C5 1.396(4)
C4 C9 1.413(4)
C4 C3 1.475(4)
C1 C2 1.558(4)
C2 C15 1.515(4)
C15 H15A 0.9900
C15 H15B 0.9900
C9 C8 1.398(4)
C5 C6 1.382(4)
C5 H5 0.9500
C8 C7 1.381(5)
C8 H8 0.9500
C11 C13 1.509(6)
C11 C14 1.507(5)
C11 C12 1.511(5)
C7 C6 1.389(5)
C7 H7 0.9500
C6 H6 0.9500
C14 H14A 0.9800
C14 H14B 0.9800
C14 H14C 0.9800
C13 H13A 0.9800
C13 H13B 0.9800
C13 H13C 0.9800
C12 H12A 0.9800
C12 H12B 0.9800
C12 H12C 0.9800
